data_7037309
loop_
_publ_author_name
'Zhou, Yuhan'
'Dong, Xiaoliang'
'Zhang, Yixin'
'Tong, Peng'
'Qu, Jingping'

_publ_section_title
;
 Highly selective fluorescence sensors for the fluoride anion based on
 carboxylate-bridged diiron complexes.
;
_journal_issue 16
_journal_name_full 'Dalton transactions (Cambridge, England : 2003)'
_journal_page_first 6839
_journal_page_last 6846
_journal_paper_doi 10.1039/c5dt03801d
_journal_volume 45
_journal_year 2016
_chemical_formula_sum 'C47 H57 F6 N2 O3 P Ru2 S2'
_chemical_formula_weight 1109.18
_chemical_name_systematic
; 
 ? 
;
_space_group_IT_number 14
_symmetry_cell_setting monoclinic
_symmetry_space_group_name_Hall '-P 2yn'
_symmetry_space_group_name_H-M 'P 1 21/n 1'
_atom_sites_solution_hydrogens geom
_atom_sites_solution_primary direct
_atom_sites_solution_secondary difmap
_audit_creation_method SHELXL-97
_audit_update_record
;
2015-11-06 deposited with the CCDC.
2015-11-18 downloaded from the CCDC.
;
_cell_angle_alpha 90.00
_cell_angle_beta 99.2550(10)
_cell_angle_gamma 90.00
_cell_formula_units_Z 4
_cell_length_a 9.5698(3)
_cell_length_b 33.4071(11)
_cell_length_c 15.0363(5)
_cell_measurement_temperature 173(2)
_cell_volume 4744.5(3)
_computing_cell_refinement 'Bruker SMART'
_computing_data_collection 'Bruker SMART'
_computing_data_reduction 'Bruker SAINT'
_computing_molecular_graphics 'Bruker SHELXTL'
_computing_publication_material 'Bruker SHELXTL'
_computing_structure_refinement 'Bruker SHELXTL'
_computing_structure_solution 'Bruker SHELXTL'
_diffrn_ambient_temperature 173(2)
_diffrn_measured_fraction_theta_full 0.998
_diffrn_measured_fraction_theta_max 0.998
_diffrn_measurement_device_type 'CCD area detector'
_diffrn_measurement_method 'phi and omega scans'
_diffrn_radiation_monochromator graphite
_diffrn_radiation_source 'fine-focus sealed tube'
_diffrn_radiation_type MoK\a
_diffrn_radiation_wavelength 0.71073
_diffrn_reflns_av_R_equivalents 0.0395
_diffrn_reflns_av_sigmaI/netI 0.0278
_diffrn_reflns_limit_h_max 11
_diffrn_reflns_limit_h_min -11
_diffrn_reflns_limit_k_max 39
_diffrn_reflns_limit_k_min -39
_diffrn_reflns_limit_l_max 17
_diffrn_reflns_limit_l_min -17
_diffrn_reflns_number 63927
_diffrn_reflns_theta_full 25.00
_diffrn_reflns_theta_max 25.00
_diffrn_reflns_theta_min 2.24
_exptl_absorpt_coefficient_mu 0.824
_exptl_absorpt_correction_T_max 0.9370
_exptl_absorpt_correction_T_min 0.7669
_exptl_absorpt_correction_type none
_exptl_crystal_colour black
_exptl_crystal_density_diffrn 1.553
_exptl_crystal_density_method 'not measured'
_exptl_crystal_description block
_exptl_crystal_F_000 2264
_exptl_crystal_size_max 0.34
_exptl_crystal_size_mid 0.16
_exptl_crystal_size_min 0.08
_refine_diff_density_max 0.506
_refine_diff_density_min -0.676
_refine_diff_density_rms 0.070
_refine_ls_extinction_method none
_refine_ls_goodness_of_fit_ref 1.000
_refine_ls_hydrogen_treatment 'riding mode'
_refine_ls_matrix_type full
_refine_ls_number_parameters 552
_refine_ls_number_reflns 8351
_refine_ls_number_restraints 0
_refine_ls_restrained_S_all 1.000
_refine_ls_R_factor_all 0.0487
_refine_ls_R_factor_gt 0.0373
_refine_ls_shift/su_max 0.001
_refine_ls_shift/su_mean 0.000
_refine_ls_structure_factor_coef Fsqd
_refine_ls_weighting_details 'calc w=1/[\s^2^(Fo^2^)+(0.0438P)^2^+8.2571P] where P=(Fo^2^+2Fc^2^)/3'
_refine_ls_weighting_scheme calc
_refine_ls_wR_factor_gt 0.0856
_refine_ls_wR_factor_ref 0.0891
_reflns_number_gt 7165
_reflns_number_total 8351
_reflns_threshold_expression >2sigma(I)
_cod_data_source_file c5dt03801d2.cif
_cod_data_source_block 5c
_cod_depositor_comments
;
The following automatic conversions were performed:

'_symmetry_cell_setting' value 'Monoclinic' changed to 'monoclinic'
according to
/usr/data/users/saulius/crontab/automatic-downloads/rss-feeds/RSC/lib/dictionaries/cif_core.dic
dictionary named 'cif_core.dic' version 2.4.2 from 2011-04-26.

Automatic conversion script
Id: cif_fix_values 4268 2015-11-12 08:31:59Z antanas 

 Adding full bibliography for 7037307--7037309.cif.
;
_cod_original_sg_symbol_H-M 'P2(1)/n  '
_cod_database_code 7037309

loop_
_symmetry_equiv_pos_as_xyz
'x, y, z'
'-x+1/2, y+1/2, -z+1/2'
'-x, -y, -z'
'x-1/2, -y-1/2, z-1/2'

loop_
_atom_site_label
_atom_site_type_symbol
_atom_site_fract_x
_atom_site_fract_y
_atom_site_fract_z
_atom_site_U_iso_or_equiv
_atom_site_adp_type
_atom_site_occupancy
_atom_site_symmetry_multiplicity
_atom_site_calc_flag
_atom_site_refinement_flags
P1 P 0.78837(12) 0.06620(3) 0.72057(8) 0.0472(3) Uani 1 1 d .
Ru1 Ru 0.70636(3) 0.059850(8) 0.227543(17) 0.02346(8) Uani 1 1 d .
Ru2 Ru 0.69141(3) 0.134173(8) 0.297278(18) 0.02586(9) Uani 1 1 d .
S1 S 0.63231(9) 0.07553(3) 0.36178(6) 0.0306(2) Uani 1 1 d .
S2 S 0.77395(9) 0.11842(2) 0.16501(5) 0.02554(18) Uani 1 1 d .
O1 O 0.4977(2) 0.07222(7) 0.16132(14) 0.0263(5) Uani 1 1 d .
O2 O 0.4854(2) 0.13324(7) 0.22236(15) 0.0300(5) Uani 1 1 d .
O3 O -0.0903(3) 0.20705(8) -0.0496(2) 0.0484(7) Uani 1 1 d .
N1 N -0.0617(3) 0.14009(9) -0.0762(2) 0.0369(7) Uani 1 1 d .
H1A H -0.0991 0.1199 -0.1094 0.044 Uiso 1 1 calc R
N2 N -0.2269(3) 0.17688(10) -0.1677(2) 0.0455(8) Uani 1 1 d .
H2A H -0.2391 0.1554 -0.2019 0.055 Uiso 1 1 calc R
F1 F 0.9097(4) 0.05669(13) 0.8017(3) 0.1389(18) Uani 1 1 d .
F2 F 0.6994(4) 0.08344(10) 0.7913(2) 0.1000(12) Uani 1 1 d .
F3 F 0.6687(4) 0.07724(11) 0.6423(2) 0.1012(11) Uani 1 1 d .
F4 F 0.8526(4) 0.11013(10) 0.7141(2) 0.0910(10) Uani 1 1 d .
F5 F 0.8811(5) 0.05163(13) 0.6515(3) 0.1332(16) Uani 1 1 d .
F6 F 0.7254(4) 0.02354(9) 0.7290(2) 0.0979(11) Uani 1 1 d .
C1 C 0.7460(3) -0.00199(8) 0.27876(16) 0.0403(9) Uani 1 1 d G
C2 C 0.7082(3) -0.00374(8) 0.18325(16) 0.0347(8) Uani 1 1 d G
C3 C 0.8112(2) 0.01823(7) 0.14470(15) 0.0297(8) Uani 1 1 d G
C4 C 0.9126(2) 0.03358(8) 0.21639(16) 0.0314(8) Uani 1 1 d G
C5 C 0.8723(3) 0.02107(8) 0.29924(16) 0.0404(9) Uani 1 1 d G
C6 C 0.6742(6) -0.02433(13) 0.3454(3) 0.0670(14) Uani 1 1 d .
H6A H 0.7149 -0.0512 0.3544 0.100 Uiso 1 1 calc R
H6B H 0.5727 -0.0264 0.3223 0.100 Uiso 1 1 calc R
H6C H 0.6881 -0.0099 0.4029 0.100 Uiso 1 1 calc R
C7 C 0.5824(5) -0.02527(13) 0.1338(3) 0.0549(12) Uani 1 1 d .
H7A H 0.6090 -0.0528 0.1214 0.082 Uiso 1 1 calc R
H7B H 0.5488 -0.0115 0.0769 0.082 Uiso 1 1 calc R
H7C H 0.5069 -0.0257 0.1708 0.082 Uiso 1 1 calc R
C8 C 0.8212(4) 0.02079(12) 0.0468(3) 0.0412(9) Uani 1 1 d .
H8A H 0.8750 -0.0021 0.0297 0.062 Uiso 1 1 calc R
H8B H 0.8694 0.0457 0.0350 0.062 Uiso 1 1 calc R
H8C H 0.7259 0.0205 0.0113 0.062 Uiso 1 1 calc R
C9 C 1.0474(4) 0.05470(12) 0.2062(3) 0.0467(10) Uani 1 1 d .
H9A H 1.1219 0.0349 0.2028 0.070 Uiso 1 1 calc R
H9B H 1.0759 0.0722 0.2583 0.070 Uiso 1 1 calc R
H9C H 1.0324 0.0708 0.1510 0.070 Uiso 1 1 calc R
C10 C 0.9550(5) 0.02784(15) 0.3922(3) 0.0617(13) Uani 1 1 d .
H10A H 1.0228 0.0059 0.4074 0.093 Uiso 1 1 calc R
H10B H 0.8898 0.0287 0.4361 0.093 Uiso 1 1 calc R
H10C H 1.0062 0.0533 0.3933 0.093 Uiso 1 1 calc R
C11 C 0.6665(3) 0.19631(8) 0.34176(18) 0.0396(9) Uani 1 1 d G
C12 C 0.7871(3) 0.19408(8) 0.29761(17) 0.0363(9) Uani 1 1 d G
C13 C 0.8857(3) 0.16721(8) 0.34706(17) 0.0360(9) Uani 1 1 d G
C14 C 0.8261(3) 0.15283(8) 0.42177(16) 0.0391(9) Uani 1 1 d G
C15 C 0.6906(3) 0.17081(8) 0.41850(17) 0.0411(9) Uani 1 1 d G
C16 C 0.5364(5) 0.22069(14) 0.3115(4) 0.0633(14) Uani 1 1 d .
H16A H 0.5478 0.2473 0.3394 0.095 Uiso 1 1 calc R
H16B H 0.4543 0.2073 0.3297 0.095 Uiso 1 1 calc R
H16C H 0.5219 0.2235 0.2458 0.095 Uiso 1 1 calc R
C17 C 0.8094(5) 0.21783(12) 0.2165(3) 0.0528(12) Uani 1 1 d .
H17A H 0.8533 0.2436 0.2358 0.079 Uiso 1 1 calc R
H17B H 0.7180 0.2226 0.1781 0.079 Uiso 1 1 calc R
H17C H 0.8714 0.2029 0.1825 0.079 Uiso 1 1 calc R
C18 C 1.0327(4) 0.15845(14) 0.3281(3) 0.0510(11) Uani 1 1 d .
H18A H 1.0992 0.1781 0.3593 0.077 Uiso 1 1 calc R
H18B H 1.0332 0.1601 0.2631 0.077 Uiso 1 1 calc R
H18C H 1.0610 0.1315 0.3496 0.077 Uiso 1 1 calc R
C19 C 0.8991(5) 0.12675(14) 0.4969(3) 0.0586(12) Uani 1 1 d .
H19A H 0.9517 0.1436 0.5441 0.088 Uiso 1 1 calc R
H19B H 0.9648 0.1086 0.4733 0.088 Uiso 1 1 calc R
H19C H 0.8283 0.1111 0.5221 0.088 Uiso 1 1 calc R
C20 C 0.5937(6) 0.16680(17) 0.4873(3) 0.0710(15) Uani 1 1 d .
H20A H 0.6170 0.1874 0.5338 0.106 Uiso 1 1 calc R
H20B H 0.6055 0.1402 0.5152 0.106 Uiso 1 1 calc R
H20C H 0.4953 0.1702 0.4579 0.106 Uiso 1 1 calc R
C21 C 0.4403(4) 0.06852(14) 0.3573(3) 0.0455(10) Uani 1 1 d .
H21A H 0.3912 0.0943 0.3422 0.055 Uiso 1 1 calc R
H21B H 0.4049 0.0491 0.3092 0.055 Uiso 1 1 calc R
C22 C 0.4079(5) 0.05392(19) 0.4437(3) 0.0767(17) Uani 1 1 d .
H22A H 0.3053 0.0504 0.4393 0.115 Uiso 1 1 calc R
H22B H 0.4410 0.0734 0.4911 0.115 Uiso 1 1 calc R
H22C H 0.4555 0.0282 0.4583 0.115 Uiso 1 1 calc R
C23 C 0.6571(4) 0.13925(11) 0.0667(2) 0.0325(8) Uani 1 1 d .
H23A H 0.5693 0.1490 0.0863 0.039 Uiso 1 1 calc R
H23B H 0.7047 0.1625 0.0439 0.039 Uiso 1 1 calc R
C24 C 0.6181(4) 0.10979(12) -0.0092(2) 0.0418(9) Uani 1 1 d .
H24A H 0.5556 0.1228 -0.0588 0.063 Uiso 1 1 calc R
H24B H 0.5693 0.0868 0.0124 0.063 Uiso 1 1 calc R
H24C H 0.7042 0.1006 -0.0304 0.063 Uiso 1 1 calc R
C25 C 0.4370(3) 0.10531(10) 0.1698(2) 0.0261(7) Uani 1 1 d .
C26 C 0.2992(3) 0.11294(10) 0.1104(2) 0.0276(7) Uani 1 1 d .
C27 C 0.2505(3) 0.08751(11) 0.0396(2) 0.0319(8) Uani 1 1 d .
H27A H 0.3003 0.0634 0.0325 0.038 Uiso 1 1 calc R
C28 C 0.1308(4) 0.09671(11) -0.0207(2) 0.0324(8) Uani 1 1 d .
H28A H 0.0994 0.0792 -0.0696 0.039 Uiso 1 1 calc R
C29 C 0.0556(3) 0.13155(11) -0.0101(2) 0.0318(8) Uani 1 1 d .
C30 C 0.0998(4) 0.15631(11) 0.0632(2) 0.0350(8) Uani 1 1 d .
H30A H 0.0460 0.1793 0.0731 0.042 Uiso 1 1 calc R
C31 C 0.2224(3) 0.14729(11) 0.1218(2) 0.0318(8) Uani 1 1 d .
H31A H 0.2546 0.1648 0.1705 0.038 Uiso 1 1 calc R
C32 C -0.1245(4) 0.17726(12) -0.0943(3) 0.0362(9) Uani 1 1 d .
C33 C -0.3171(4) 0.21166(12) -0.1910(3) 0.0430(10) Uani 1 1 d .
H33A H -0.3339 0.2151 -0.2572 0.052 Uiso 1 1 calc R
H33B H -0.2679 0.2359 -0.1639 0.052 Uiso 1 1 calc R
C34 C -0.4591(4) 0.20760(11) -0.1580(3) 0.0391(9) Uani 1 1 d .
C35 C -0.5636(4) 0.18268(11) -0.2071(3) 0.0367(9) Uani 1 1 d .
C36 C -0.5421(4) 0.16058(12) -0.2848(3) 0.0435(10) Uani 1 1 d .
H36A H -0.4536 0.1622 -0.3056 0.052 Uiso 1 1 calc R
C37 C -0.6471(5) 0.13701(13) -0.3300(3) 0.0503(11) Uani 1 1 d .
H37A H -0.6302 0.1226 -0.3817 0.060 Uiso 1 1 calc R
C38 C -0.7788(5) 0.13358(14) -0.3017(3) 0.0553(12) Uani 1 1 d .
H38A H -0.8499 0.1167 -0.3334 0.066 Uiso 1 1 calc R
C39 C -0.8041(4) 0.15418(14) -0.2295(3) 0.0525(11) Uani 1 1 d .
H39A H -0.8947 0.1523 -0.2117 0.063 Uiso 1 1 calc R
C40 C -0.6986(4) 0.17897(12) -0.1784(3) 0.0420(10) Uani 1 1 d .
C41 C -0.7234(5) 0.20010(13) -0.1035(3) 0.0520(11) Uani 1 1 d .
H41A H -0.8140 0.1981 -0.0856 0.062 Uiso 1 1 calc R
C42 C -0.6222(5) 0.22407(12) -0.0534(3) 0.0483(11) Uani 1 1 d .
C43 C -0.6512(6) 0.24518(14) 0.0238(3) 0.0650(14) Uani 1 1 d .
H43A H -0.7413 0.2423 0.0419 0.078 Uiso 1 1 calc R
C44 C -0.5544(7) 0.26901(16) 0.0715(4) 0.0753(16) Uani 1 1 d .
H44A H -0.5766 0.2832 0.1221 0.090 Uiso 1 1 calc R
C45 C -0.4184(7) 0.27294(14) 0.0460(3) 0.0709(16) Uani 1 1 d .
H45A H -0.3497 0.2897 0.0802 0.085 Uiso 1 1 calc R
C46 C -0.3853(5) 0.25313(12) -0.0264(3) 0.0560(12) Uani 1 1 d .
H46A H -0.2931 0.2560 -0.0415 0.067 Uiso 1 1 calc R
C47 C -0.4862(4) 0.22801(11) -0.0805(3) 0.0436(10) Uani 1 1 d .

loop_
_atom_site_aniso_label
_atom_site_aniso_U_11
_atom_site_aniso_U_22
_atom_site_aniso_U_33
_atom_site_aniso_U_23
_atom_site_aniso_U_13
_atom_site_aniso_U_12
P1 0.0458(6) 0.0470(7) 0.0463(7) -0.0032(5) -0.0005(5) 0.0042(5)
Ru1 0.02427(14) 0.02364(15) 0.02264(15) 0.00110(11) 0.00432(10) -0.00187(11)
Ru2 0.02634(15) 0.02819(16) 0.02268(15) -0.00440(11) 0.00284(11) -0.00229(11)
S1 0.0309(4) 0.0384(5) 0.0231(4) 0.0014(4) 0.0062(3) -0.0031(4)
S2 0.0278(4) 0.0247(4) 0.0244(4) -0.0002(3) 0.0051(3) -0.0037(3)
O1 0.0239(12) 0.0286(13) 0.0259(12) -0.0001(10) 0.0030(9) -0.0015(10)
O2 0.0270(12) 0.0320(13) 0.0299(13) -0.0047(11) 0.0015(10) 0.0006(10)
O3 0.0374(15) 0.0374(16) 0.0657(19) 0.0038(14) -0.0060(14) -0.0001(12)
N1 0.0236(15) 0.0404(18) 0.0442(19) 0.0009(15) -0.0022(13) 0.0018(13)
N2 0.0305(17) 0.050(2) 0.053(2) 0.0046(17) -0.0028(15) 0.0102(15)
F1 0.114(3) 0.143(4) 0.130(3) 0.025(3) -0.070(3) -0.008(3)
F2 0.145(3) 0.083(2) 0.090(2) -0.0097(18) 0.074(2) -0.014(2)
F3 0.093(2) 0.109(3) 0.085(2) 0.017(2) -0.0357(19) 0.007(2)
F4 0.109(3) 0.077(2) 0.095(2) -0.0138(18) 0.040(2) -0.0316(19)
F5 0.155(4) 0.115(3) 0.150(4) -0.015(3) 0.085(3) 0.048(3)
F6 0.138(3) 0.0503(18) 0.096(2) 0.0032(16) -0.009(2) -0.0147(18)
C1 0.057(2) 0.025(2) 0.044(2) 0.0092(17) 0.0238(19) 0.0049(18)
C2 0.0348(19) 0.0260(19) 0.047(2) -0.0030(16) 0.0165(17) -0.0015(15)
C3 0.0294(18) 0.0221(18) 0.039(2) 0.0006(15) 0.0089(15) 0.0028(14)
C4 0.0285(18) 0.0270(19) 0.039(2) 0.0024(16) 0.0055(15) 0.0060(14)
C5 0.047(2) 0.032(2) 0.039(2) 0.0042(17) -0.0009(18) 0.0131(18)
C6 0.107(4) 0.039(3) 0.066(3) 0.020(2) 0.047(3) 0.001(3)
C7 0.053(3) 0.047(3) 0.069(3) -0.022(2) 0.024(2) -0.020(2)
C8 0.045(2) 0.041(2) 0.041(2) -0.0038(18) 0.0169(18) 0.0044(18)
C9 0.028(2) 0.043(2) 0.069(3) -0.001(2) 0.0066(19) 0.0007(17)
C10 0.072(3) 0.067(3) 0.039(2) 0.008(2) -0.012(2) 0.032(3)
C11 0.039(2) 0.038(2) 0.042(2) -0.0209(18) 0.0065(17) 0.0003(17)
C12 0.044(2) 0.0270(19) 0.035(2) -0.0111(16) -0.0035(17) -0.0088(16)
C13 0.035(2) 0.036(2) 0.036(2) -0.0123(17) 0.0013(16) -0.0097(16)
C14 0.045(2) 0.041(2) 0.0276(19) -0.0098(17) -0.0042(16) -0.0085(18)
C15 0.046(2) 0.047(2) 0.033(2) -0.0186(18) 0.0109(17) -0.0107(18)
C16 0.053(3) 0.051(3) 0.081(4) -0.023(3) -0.005(2) 0.013(2)
C17 0.084(3) 0.031(2) 0.043(2) -0.0033(18) 0.006(2) -0.019(2)
C18 0.034(2) 0.057(3) 0.061(3) -0.021(2) 0.0041(19) -0.0104(19)
C19 0.075(3) 0.059(3) 0.034(2) -0.003(2) -0.012(2) -0.011(2)
C20 0.080(3) 0.083(4) 0.058(3) -0.030(3) 0.038(3) -0.025(3)
C21 0.033(2) 0.065(3) 0.041(2) 0.003(2) 0.0145(17) -0.0108(19)
C22 0.050(3) 0.135(5) 0.048(3) 0.021(3) 0.017(2) -0.012(3)
C23 0.039(2) 0.033(2) 0.0262(18) 0.0047(15) 0.0049(15) -0.0014(16)
C24 0.054(2) 0.042(2) 0.028(2) 0.0031(17) 0.0021(17) -0.0064(19)
C25 0.0249(17) 0.032(2) 0.0229(17) 0.0011(15) 0.0082(14) -0.0042(15)
C26 0.0228(17) 0.0328(19) 0.0279(18) 0.0026(15) 0.0060(14) -0.0023(14)
C27 0.0248(17) 0.033(2) 0.037(2) 0.0004(16) 0.0033(15) 0.0012(15)
C28 0.0303(18) 0.033(2) 0.0328(19) -0.0034(16) 0.0018(15) -0.0025(15)
C29 0.0233(17) 0.039(2) 0.033(2) 0.0058(16) 0.0054(15) -0.0029(15)
C30 0.0277(18) 0.037(2) 0.041(2) -0.0001(17) 0.0082(16) 0.0049(16)
C31 0.0282(18) 0.035(2) 0.0329(19) -0.0026(16) 0.0077(15) -0.0034(15)
C32 0.0232(18) 0.042(2) 0.044(2) 0.0080(19) 0.0070(16) -0.0003(16)
C33 0.036(2) 0.039(2) 0.051(2) 0.0136(19) 0.0010(18) 0.0015(17)
C34 0.037(2) 0.034(2) 0.045(2) 0.0159(18) 0.0019(17) 0.0106(17)
C35 0.034(2) 0.031(2) 0.045(2) 0.0150(17) 0.0032(17) 0.0073(16)
C36 0.038(2) 0.045(2) 0.047(2) 0.0114(19) 0.0071(18) 0.0070(18)
C37 0.050(3) 0.052(3) 0.047(3) 0.002(2) 0.003(2) 0.005(2)
C38 0.047(3) 0.051(3) 0.064(3) 0.005(2) -0.005(2) -0.005(2)
C39 0.037(2) 0.054(3) 0.067(3) 0.019(2) 0.011(2) -0.004(2)
C40 0.041(2) 0.037(2) 0.050(2) 0.0178(19) 0.0115(19) 0.0101(18)
C41 0.049(3) 0.046(3) 0.066(3) 0.021(2) 0.025(2) 0.009(2)
C42 0.058(3) 0.036(2) 0.052(3) 0.016(2) 0.013(2) 0.015(2)
C43 0.090(4) 0.049(3) 0.060(3) 0.015(2) 0.024(3) 0.022(3)
C44 0.117(5) 0.053(3) 0.056(3) 0.008(3) 0.016(3) 0.031(3)
C45 0.103(4) 0.040(3) 0.060(3) 0.001(2) -0.016(3) 0.016(3)
C46 0.068(3) 0.036(2) 0.059(3) 0.010(2) -0.008(2) 0.012(2)
C47 0.048(2) 0.030(2) 0.049(2) 0.0136(18) -0.0027(19) 0.0107(18)

loop_
_atom_type_symbol
_atom_type_description
_atom_type_scat_dispersion_real
_atom_type_scat_dispersion_imag
_atom_type_scat_source
C C 0.0033 0.0016 'International Tables Vol C Tables 4.2.6.8 and 6.1.1.4'
H H 0.0000 0.0000 'International Tables Vol C Tables 4.2.6.8 and 6.1.1.4'
N N 0.0061 0.0033 'International Tables Vol C Tables 4.2.6.8 and 6.1.1.4'
O O 0.0106 0.0060 'International Tables Vol C Tables 4.2.6.8 and 6.1.1.4'
F F 0.0171 0.0103 'International Tables Vol C Tables 4.2.6.8 and 6.1.1.4'
P P 0.1023 0.0942 'International Tables Vol C Tables 4.2.6.8 and 6.1.1.4'
S S 0.1246 0.1234 'International Tables Vol C Tables 4.2.6.8 and 6.1.1.4'
Ru Ru -1.2594 0.8363 'International Tables Vol C Tables 4.2.6.8 and 6.1.1.4'

loop_
_geom_angle_atom_site_label_1
_geom_angle_atom_site_label_2
_geom_angle_atom_site_label_3
_geom_angle
F3 P1 F5 89.9(2)
F3 P1 F6 91.81(19)
F5 P1 F6 92.2(2)
F3 P1 F2 90.7(2)
F5 P1 F2 176.5(2)
F6 P1 F2 91.2(2)
F3 P1 F1 177.7(2)
F5 P1 F1 91.5(3)
F6 P1 F1 89.9(2)
F2 P1 F1 87.8(3)
F3 P1 F4 88.8(2)
F5 P1 F4 88.9(2)
F6 P1 F4 178.77(19)
F2 P1 F4 87.72(18)
F1 P1 F4 89.4(2)
O1 Ru1 C5 153.78(9)
O1 Ru1 C4 146.38(9)
C5 Ru1 C4 37.93(5)
O1 Ru1 C1 116.09(9)
C5 Ru1 C1 37.69(5)
C4 Ru1 C1 63.08(8)
O1 Ru1 C3 109.61(8)
C5 Ru1 C3 63.10(8)
C4 Ru1 C3 37.75(5)
C1 Ru1 C3 62.74(8)
O1 Ru1 C2 95.60(9)
C5 Ru1 C2 62.85(8)
C4 Ru1 C2 62.89(8)
C1 Ru1 C2 37.40(5)
C3 Ru1 C2 37.43(5)
O1 Ru1 S1 88.16(6)
C5 Ru1 S1 90.23(7)
C4 Ru1 S1 124.46(7)
C1 Ru1 S1 88.11(7)
C3 Ru1 S1 150.15(7)
C2 Ru1 S1 119.81(6)
O1 Ru1 S2 87.03(6)
C5 Ru1 S2 118.22(7)
C4 Ru1 S2 89.63(7)
C1 Ru1 S2 152.67(7)
C3 Ru1 S2 96.96(6)
C2 Ru1 S2 132.11(6)
S1 Ru1 S2 108.06(3)
O1 Ru1 Ru2 84.20(6)
C5 Ru1 Ru2 115.49(7)
C4 Ru1 Ru2 120.09(6)
C1 Ru1 Ru2 137.47(7)
C3 Ru1 Ru2 148.36(6)
C2 Ru1 Ru2 173.61(6)
S1 Ru1 Ru2 53.81(2)
S2 Ru1 Ru2 54.28(2)
O2 Ru2 C14 146.51(9)
O2 Ru2 C13 149.39(9)
C14 Ru2 C13 37.96(5)
O2 Ru2 C15 108.90(9)
C14 Ru2 C15 37.89(5)
C13 Ru2 C15 63.33(8)
O2 Ru2 C12 111.57(9)
C14 Ru2 C12 63.31(8)
C13 Ru2 C12 37.83(5)
C15 Ru2 C12 63.14(8)
O2 Ru2 C11 92.21(9)
C14 Ru2 C11 63.23(8)
C13 Ru2 C11 63.19(8)
C15 Ru2 C11 37.71(5)
C12 Ru2 C11 37.68(5)
O2 Ru2 S1 86.58(7)
C14 Ru2 S1 91.89(7)
C13 Ru2 S1 122.63(7)
C15 Ru2 S1 95.22(7)
C12 Ru2 S1 154.88(7)
C11 Ru2 S1 128.96(7)
O2 Ru2 S2 87.52(7)
C14 Ru2 S2 124.38(7)
C13 Ru2 S2 91.14(7)
C15 Ru2 S2 152.44(7)
C12 Ru2 S2 90.54(7)
C11 Ru2 S2 122.88(7)
S1 Ru2 S2 108.06(3)
O2 Ru2 Ru1 83.27(6)
C14 Ru2 Ru1 122.17(7)
C13 Ru2 Ru1 120.00(7)
C15 Ru2 Ru1 147.11(7)
C12 Ru2 Ru1 141.90(7)
C11 Ru2 Ru1 174.50(7)
S1 Ru2 Ru1 54.08(2)
S2 Ru2 Ru1 54.02(2)
C21 S1 Ru2 113.88(14)
C21 S1 Ru1 112.61(13)
Ru2 S1 Ru1 72.11(3)
C23 S2 Ru1 118.29(12)
C23 S2 Ru2 110.89(12)
Ru1 S2 Ru2 71.70(2)
C25 O1 Ru1 122.4(2)
C25 O2 Ru2 124.3(2)
C32 N1 C29 126.3(3)
C32 N2 C33 120.8(4)
C5 C1 C2 108.0
C5 C1 C6 126.0(3)
C2 C1 C6 125.7(3)
C5 C1 Ru1 70.30(9)
C2 C1 Ru1 71.73(9)
C6 C1 Ru1 128.6(2)
C1 C2 C3 108.0
C1 C2 C7 125.1(2)
C3 C2 C7 126.9(2)
C1 C2 Ru1 70.87(9)
C3 C2 Ru1 70.70(9)
C7 C2 Ru1 124.3(2)
C4 C3 C2 108.0
C4 C3 C8 125.6(2)
C2 C3 C8 126.1(2)
C4 C3 Ru1 70.31(10)
C2 C3 Ru1 71.87(9)
C8 C3 Ru1 128.8(2)
C3 C4 C5 108.0
C3 C4 C9 125.8(2)
C5 C4 C9 125.8(2)
C3 C4 Ru1 71.93(9)
C5 C4 Ru1 71.14(10)
C9 C4 Ru1 128.3(2)
C1 C5 C4 108.0
C1 C5 C10 125.6(3)
C4 C5 C10 126.2(3)
C1 C5 Ru1 72.01(10)
C4 C5 Ru1 70.94(9)
C10 C5 Ru1 126.7(2)
C15 C11 C12 108.0
C15 C11 C16 126.2(3)
C12 C11 C16 125.8(3)
C15 C11 Ru2 70.80(10)
C12 C11 Ru2 70.97(9)
C16 C11 Ru2 123.1(2)
C13 C12 C11 108.0
C13 C12 C17 126.1(3)
C11 C12 C17 125.8(3)
C13 C12 Ru2 70.63(10)
C11 C12 Ru2 71.35(9)
C17 C12 Ru2 126.4(2)
C12 C13 C14 108.0
C12 C13 C18 125.7(3)
C14 C13 C18 126.0(3)
C12 C13 Ru2 71.55(9)
C14 C13 Ru2 70.93(10)
C18 C13 Ru2 127.2(2)
C13 C14 C15 108.0
C13 C14 C19 126.2(3)
C15 C14 C19 125.5(3)
C13 C14 Ru2 71.11(9)
C15 C14 Ru2 71.46(9)
C19 C14 Ru2 128.0(2)
C14 C15 C11 108.0
C14 C15 C20 126.8(3)
C11 C15 C20 125.0(3)
C14 C15 Ru2 70.65(9)
C11 C15 Ru2 71.49(9)
C20 C15 Ru2 127.3(2)
C22 C21 S1 111.2(3)
C24 C23 S2 113.9(3)
O1 C25 O2 125.5(3)
O1 C25 C26 117.8(3)
O2 C25 C26 116.7(3)
C27 C26 C31 118.9(3)
C27 C26 C25 120.8(3)
C31 C26 C25 120.2(3)
C28 C27 C26 120.7(3)
C27 C28 C29 120.2(3)
C30 C29 C28 119.5(3)
C30 C29 N1 123.2(3)
C28 C29 N1 117.3(3)
C29 C30 C31 119.6(3)
C30 C31 C26 120.9(3)
O3 C32 N2 123.6(4)
O3 C32 N1 123.7(3)
N2 C32 N1 112.6(3)
N2 C33 C34 112.1(3)
C47 C34 C35 120.5(4)
C47 C34 C33 121.2(4)
C35 C34 C33 118.3(4)
C36 C35 C34 123.4(3)
C36 C35 C40 117.3(4)
C34 C35 C40 119.3(4)
C35 C36 C37 120.9(4)
C38 C37 C36 121.5(4)
C39 C38 C37 119.6(4)
C38 C39 C40 121.9(4)
C41 C40 C39 122.3(4)
C41 C40 C35 118.9(4)
C39 C40 C35 118.8(4)
C42 C41 C40 122.8(4)
C41 C42 C43 121.3(4)
C41 C42 C47 119.2(4)
C43 C42 C47 119.5(4)
C44 C43 C42 121.5(5)
C43 C44 C45 119.7(5)
C46 C45 C44 121.0(5)
C45 C46 C47 121.3(5)
C34 C47 C46 123.9(4)
C34 C47 C42 119.2(4)
C46 C47 C42 117.0(4)

loop_
_geom_bond_atom_site_label_1
_geom_bond_atom_site_label_2
_geom_bond_distance
P1 F3 1.548(3)
P1 F5 1.549(4)
P1 F6 1.560(3)
P1 F2 1.574(3)
P1 F1 1.576(3)
P1 F4 1.600(3)
Ru1 O1 2.124(2)
Ru1 C5 2.193(3)
Ru1 C4 2.191(2)
Ru1 C1 2.216(3)
Ru1 C3 2.212(2)
Ru1 C2 2.227(3)
Ru1 S1 2.3045(9)
Ru1 S2 2.3079(8)
Ru1 Ru2 2.7080(4)
Ru2 O2 2.108(2)
Ru2 C14 2.186(3)
Ru2 C13 2.188(3)
Ru2 C15 2.197(3)
Ru2 C12 2.200(3)
Ru2 C11 2.206(3)
Ru2 S1 2.2966(9)
Ru2 S2 2.3156(9)
S1 C21 1.843(4)
S2 C23 1.840(3)
O1 C25 1.265(4)
O2 C25 1.262(4)
O3 C32 1.216(5)
N1 C32 1.387(5)
N1 C29 1.404(4)
N2 C32 1.354(5)
N2 C33 1.456(5)
C1 C5 1.4245(19)
C1 C2 1.4246(18)
C1 C6 1.501(5)
C2 C3 1.4246(19)
C2 C7 1.494(5)
C3 C4 1.4246(19)
C3 C8 1.494(4)
C4 C5 1.4247(19)
C4 C9 1.500(4)
C5 C10 1.508(5)
C11 C15 1.4228(19)
C11 C12 1.4228(19)
C11 C16 1.496(5)
C12 C13 1.4227(19)
C12 C17 1.499(5)
C13 C14 1.4227(19)
C13 C18 1.508(5)
C14 C15 1.4227(19)
C14 C19 1.506(5)
C15 C20 1.503(5)
C21 C22 1.466(6)
C23 C24 1.508(5)
C25 C26 1.490(5)
C26 C27 1.383(5)
C26 C31 1.388(5)
C27 C28 1.377(5)
C28 C29 1.390(5)
C29 C30 1.389(5)
C30 C31 1.382(5)
C33 C34 1.525(5)
C34 C47 1.409(6)
C34 C35 1.415(5)
C35 C36 1.424(6)
C35 C40 1.432(5)
C36 C37 1.368(6)
C37 C38 1.399(6)
C38 C39 1.340(6)
C39 C40 1.430(6)
C40 C41 1.382(6)
C41 C42 1.383(6)
C42 C43 1.424(6)
C42 C47 1.431(6)
C43 C44 1.339(8)
C44 C45 1.421(8)
C45 C46 1.354(7)
C46 C47 1.431(6)
